data_4314187
loop_
_publ_author_name
'Cheng-Yong Su'
'Andrea M. Goforth'
'Mark D. Smith'
'Hans-Conrad zur Loye'

_publ_section_title
;
 Formation of Dinuclear, Macrocyclic, and Chain Structures from HgI2 and a
 Semirigid Benzimidazole-Based Bridging Ligand: An Example of Ring-Opening
 Supramolecular Isomerism
;
_journal_name_full 'Inorganic Chemistry'
_journal_page_first 5685
_journal_page_last 5692
_journal_paper_doi 10.1021/ic034388l
_journal_volume 42
_journal_year 2003
_chemical_formula_sum 'C25 H24 Hg I2 N4'
_chemical_formula_weight 834.87
_chemical_name_systematic
; 
 ? 
;
_space_group_IT_number 14
_symmetry_cell_setting monoclinic
_symmetry_space_group_name_Hall '-P 2ybc'
_symmetry_space_group_name_H-M 'P 1 21/c 1'
_atom_sites_solution_hydrogens geom
_atom_sites_solution_primary direct
_atom_sites_solution_secondary difmap
_audit_creation_method SHELXL-97
_cell_angle_alpha 90.00
_cell_angle_beta 97.8670(10)
_cell_angle_gamma 90.00
_cell_formula_units_Z 8
_cell_length_a 17.8199(8)
_cell_length_b 9.9749(5)
_cell_length_c 29.2120(13)
_cell_measurement_reflns_used 9200
_cell_measurement_temperature 150(1)
_cell_measurement_theta_max 25.066
_cell_measurement_theta_min 2.308
_cell_volume 5143.6(4)
_computing_cell_refinement 'SAINT+ NT V6.02a (Bruker, 1998)'
_computing_data_collection 'SMART NT V5.625 (Bruker, 2000)'
_computing_data_reduction 'SAINT+ NT V6.02a'
_computing_molecular_graphics 'SHELXTL V5.1 (Sheldrick, 1997)'
_computing_publication_material 'SHELXTL V5.1'
_computing_structure_refinement 'SHELXL-97 (Sheldrick, 1997)'
_computing_structure_solution 'SHELXS-97 (Sheldrick, 1990)'
_diffrn_ambient_temperature 150(1)
_diffrn_measured_fraction_theta_full 0.997
_diffrn_measured_fraction_theta_max 0.997
_diffrn_measurement_device_type 'Bruker SMART APEX CCD diffractometer'
_diffrn_measurement_method 'omega scans'
_diffrn_radiation_monochromator graphite
_diffrn_radiation_source 'fine-focus sealed tube'
_diffrn_radiation_type MoK\a
_diffrn_radiation_wavelength 0.71073
_diffrn_reflns_av_R_equivalents 0.0489
_diffrn_reflns_av_sigmaI/netI 0.0426
_diffrn_reflns_limit_h_max 21
_diffrn_reflns_limit_h_min -21
_diffrn_reflns_limit_k_max 11
_diffrn_reflns_limit_k_min -11
_diffrn_reflns_limit_l_max 34
_diffrn_reflns_limit_l_min -34
_diffrn_reflns_number 35424
_diffrn_reflns_theta_full 25.07
_diffrn_reflns_theta_max 25.07
_diffrn_reflns_theta_min 1.15
_diffrn_standards_decay_% <1
_exptl_absorpt_coefficient_mu 8.405
_exptl_absorpt_correction_T_max 0.6151
_exptl_absorpt_correction_T_min 0.5239
_exptl_absorpt_correction_type multi-scan
_exptl_absorpt_process_details '(SADABS, Bruker, 1997)'
_exptl_crystal_colour colorless
_exptl_crystal_density_diffrn 2.156
_exptl_crystal_density_method 'not measured'
_exptl_crystal_description block
_exptl_crystal_F_000 3104
_exptl_crystal_size_max 0.18
_exptl_crystal_size_mid 0.08
_exptl_crystal_size_min 0.06
_refine_diff_density_max 1.697
_refine_diff_density_min -0.791
_refine_diff_density_rms 0.173
_refine_ls_extinction_method none
_refine_ls_goodness_of_fit_ref 1.043
_refine_ls_hydrogen_treatment mixed
_refine_ls_matrix_type full
_refine_ls_number_parameters 583
_refine_ls_number_reflns 9100
_refine_ls_number_restraints 0
_refine_ls_restrained_S_all 1.043
_refine_ls_R_factor_all 0.0606
_refine_ls_R_factor_gt 0.0525
_refine_ls_shift/su_max 0.000
_refine_ls_shift/su_mean 0.000
_refine_ls_structure_factor_coef Fsqd
_refine_ls_weighting_details 'calc w=1/[\s^2^(Fo^2^)+(0.0267P)^2^+110.4420P] where P=(Fo^2^+2Fc^2^)/3'
_refine_ls_weighting_scheme calc
_refine_ls_wR_factor_gt 0.1120
_refine_ls_wR_factor_ref 0.1155
_reflns_number_gt 7963
_reflns_number_total 9100
_reflns_threshold_expression >2sigma(I)
_cod_data_source_file ic034388lsi20030709_115411_4.cif
_cod_data_source_block compd3
_cod_database_code 4314187

loop_
_symmetry_equiv_pos_as_xyz
'x, y, z'
'-x, y+1/2, -z+1/2'
'-x, -y, -z'
'x, -y-1/2, z-1/2'

loop_
_atom_site_label
_atom_site_type_symbol
_atom_site_fract_x
_atom_site_fract_y
_atom_site_fract_z
_atom_site_U_iso_or_equiv
_atom_site_adp_type
_atom_site_occupancy
_atom_site_symmetry_multiplicity
_atom_site_calc_flag
_atom_site_refinement_flags
_atom_site_disorder_assembly
_atom_site_disorder_group
Hg1 Hg 0.49531(3) 0.20522(4) 0.405210(16) 0.03416(12) Uani 1 1 d . . .
I1 I 0.35924(5) 0.09720(8) 0.41152(3) 0.0439(2) Uani 1 1 d . . .
I2 I 0.63351(5) 0.10046(9) 0.41446(3) 0.0491(2) Uani 1 1 d . . .
Hg2 Hg 0.04560(2) 0.72086(4) 0.112001(15) 0.03198(12) Uani 1 1 d . . .
I3 I -0.06006(5) 0.90028(8) 0.08038(3) 0.0414(2) Uani 1 1 d . . .
I4 I 0.19326(5) 0.75491(11) 0.14089(3) 0.0565(3) Uani 1 1 d . . .
C1 C 0.4005(7) 0.3526(13) 0.3133(4) 0.037(3) Uani 1 1 d . . .
H1 H 0.3557 0.3282 0.3256 0.045 Uiso 1 1 calc R . .
C2 C 0.4751(6) 0.4449(11) 0.2683(4) 0.031(2) Uani 1 1 d . . .
C3 C 0.5106(7) 0.5123(12) 0.2349(4) 0.037(3) Uani 1 1 d . . .
H3 H 0.4817 0.5624 0.2110 0.045 Uiso 1 1 calc R . .
C4 C 0.5867(8) 0.5042(13) 0.2376(4) 0.047(3) Uani 1 1 d . . .
H4 H 0.6120 0.5498 0.2156 0.057 Uiso 1 1 calc R . .
C5 C 0.6293(7) 0.4270(13) 0.2735(4) 0.044(3) Uani 1 1 d . . .
H5 H 0.6828 0.4223 0.2749 0.053 Uiso 1 1 calc R . .
C6 C 0.5946(7) 0.3592(12) 0.3060(4) 0.037(3) Uani 1 1 d . . .
H6 H 0.6232 0.3092 0.3300 0.045 Uiso 1 1 calc R . .
C7 C 0.5172(6) 0.3669(10) 0.3021(4) 0.029(2) Uani 1 1 d . . .
C8 C 0.3374(7) 0.5107(14) 0.2514(4) 0.047(3) Uani 1 1 d . . .
H8A H 0.3112 0.4545 0.2262 0.056 Uiso 1 1 calc R . .
H8B H 0.3570 0.5913 0.2373 0.056 Uiso 1 1 calc R . .
C9 C 0.2815(6) 0.5530(11) 0.2826(4) 0.031(3) Uani 1 1 d . . .
C10 C 0.3027(7) 0.6530(12) 0.3160(4) 0.041(3) Uani 1 1 d . . .
C11 C 0.2488(7) 0.7002(12) 0.3403(4) 0.040(3) Uani 1 1 d . . .
H11 H 0.2632 0.7665 0.3632 0.049 Uiso 1 1 calc R . .
C12 C 0.1738(7) 0.6578(12) 0.3339(4) 0.038(3) Uani 1 1 d . . .
C13 C 0.1530(6) 0.5533(11) 0.3030(4) 0.031(2) Uani 1 1 d . . .
C14 C 0.2077(7) 0.5013(12) 0.2776(4) 0.037(3) Uani 1 1 d . . .
C15 C 0.3816(7) 0.7036(15) 0.3267(5) 0.052(3) Uani 1 1 d . . .
H15A H 0.3816 0.7886 0.3435 0.078 Uiso 1 1 calc R . .
H15B H 0.4029 0.7179 0.2978 0.078 Uiso 1 1 calc R . .
H15C H 0.4125 0.6378 0.3458 0.078 Uiso 1 1 calc R . .
C16 C 0.1156(8) 0.7311(13) 0.3589(5) 0.047(3) Uani 1 1 d . . .
H16A H 0.1399 0.8077 0.3759 0.070 Uiso 1 1 calc R . .
H16B H 0.0960 0.6695 0.3806 0.070 Uiso 1 1 calc R . .
H16C H 0.0738 0.7628 0.3363 0.070 Uiso 1 1 calc R . .
C17 C 0.1882(7) 0.3854(12) 0.2442(4) 0.039(3) Uani 1 1 d . . .
H17A H 0.1808 0.4195 0.2125 0.058 Uiso 1 1 calc R . .
H17B H 0.1415 0.3421 0.2509 0.058 Uiso 1 1 calc R . .
H17C H 0.2297 0.3202 0.2478 0.058 Uiso 1 1 calc R . .
C18 C 0.0727(7) 0.5035(12) 0.2968(4) 0.038(3) Uani 1 1 d . . .
H18A H 0.0724 0.4044 0.2980 0.046 Uiso 1 1 calc R . .
H18B H 0.0466 0.5376 0.3223 0.046 Uiso 1 1 calc R . .
C19 C 0.0590(7) 0.6236(12) 0.2185(4) 0.035(3) Uani 1 1 d . . .
H19 H 0.1101 0.6524 0.2205 0.042 Uiso 1 1 calc R . .
C20 C -0.0446(6) 0.5261(10) 0.2368(3) 0.025(2) Uani 1 1 d . . .
C21 C -0.0980(7) 0.4571(12) 0.2571(4) 0.037(3) Uani 1 1 d . . .
H21 H -0.0863 0.4127 0.2860 0.044 Uiso 1 1 calc R . .
C22 C -0.1703(7) 0.4568(13) 0.2324(4) 0.044(3) Uani 1 1 d . . .
H22 H -0.2096 0.4094 0.2443 0.052 Uiso 1 1 calc R . .
C23 C -0.1864(7) 0.5241(13) 0.1907(4) 0.041(3) Uani 1 1 d . . .
H23 H -0.2367 0.5206 0.1751 0.049 Uiso 1 1 calc R . .
C24 C -0.1337(7) 0.5955(12) 0.1706(4) 0.042(3) Uani 1 1 d . . .
H24 H -0.1468 0.6432 0.1425 0.050 Uiso 1 1 calc R . .
C25 C -0.0600(6) 0.5942(11) 0.1939(4) 0.030(2) Uani 1 1 d . . .
N1 N 0.4681(5) 0.3104(10) 0.3303(3) 0.036(2) Uani 1 1 d . . .
N2 N 0.4007(5) 0.4356(10) 0.2760(3) 0.037(2) Uani 1 1 d . . .
N3 N 0.0070(5) 0.6509(10) 0.1835(3) 0.037(2) Uani 1 1 d . . .
N4 N 0.0319(5) 0.5499(9) 0.2516(3) 0.031(2) Uani 1 1 d . . .
C26 C 0.0867(6) 0.4243(11) 0.0779(4) 0.031(2) Uani 1 1 d . . .
H26 H 0.1372 0.4399 0.0921 0.037 Uiso 1 1 calc R . .
C27 C -0.0120(6) 0.3236(10) 0.0407(3) 0.027(2) Uani 1 1 d . . .
C28 C -0.0645(6) 0.2384(11) 0.0158(4) 0.031(2) Uani 1 1 d . . .
H28 H -0.0512 0.1505 0.0073 0.037 Uiso 1 1 calc R . .
C29 C -0.1363(7) 0.2879(12) 0.0043(4) 0.037(3) Uani 1 1 d . . .
H29 H -0.1733 0.2337 -0.0135 0.045 Uiso 1 1 calc R . .
C30 C -0.1570(7) 0.4157(12) 0.0178(4) 0.040(3) Uani 1 1 d . . .
H30 H -0.2078 0.4450 0.0096 0.048 Uiso 1 1 calc R . .
C31 C -0.1060(7) 0.4991(12) 0.0425(4) 0.038(3) Uani 1 1 d . . .
H31 H -0.1202 0.5857 0.0518 0.045 Uiso 1 1 calc R . .
C32 C -0.0318(6) 0.4518(11) 0.0536(4) 0.029(2) Uani 1 1 d . . .
C33 C 0.1075(6) 0.1858(11) 0.0539(4) 0.032(3) Uani 1 1 d . . .
H33A H 0.1092 0.1646 0.0210 0.039 Uiso 1 1 calc R . .
H33B H 0.0807 0.1114 0.0673 0.039 Uiso 1 1 calc R . .
C34 C 0.1873(6) 0.1933(11) 0.0786(4) 0.033(3) Uani 1 1 d . . .
C35 C 0.2492(6) 0.2113(11) 0.0552(4) 0.030(2) Uani 1 1 d . . .
C36 C 0.3229(6) 0.2185(11) 0.0795(4) 0.033(3) Uani 1 1 d . . .
C37 C 0.3333(7) 0.2097(12) 0.1281(4) 0.038(3) Uani 1 1 d . . .
C38 C 0.2710(7) 0.1896(11) 0.1505(4) 0.040(3) Uani 1 1 d . . .
H38 H 0.2779 0.1811 0.1832 0.048 Uiso 1 1 calc R . .
C39 C 0.1986(6) 0.1812(11) 0.1265(4) 0.032(3) Uani 1 1 d . . .
C40 C 0.2379(7) 0.2272(15) 0.0027(4) 0.049(3) Uani 1 1 d . . .
H40A H 0.2517 0.1435 -0.0116 0.074 Uiso 1 1 calc R . .
H40B H 0.2700 0.3002 -0.0059 0.074 Uiso 1 1 calc R . .
H40C H 0.1847 0.2482 -0.0080 0.074 Uiso 1 1 calc R . .
C41 C 0.4107(8) 0.2247(15) 0.1559(5) 0.056(4) Uani 1 1 d . . .
H41A H 0.4053 0.2412 0.1883 0.083 Uiso 1 1 calc R . .
H41B H 0.4372 0.3004 0.1438 0.083 Uiso 1 1 calc R . .
H41C H 0.4399 0.1424 0.1534 0.083 Uiso 1 1 calc R . .
C42 C 0.1327(7) 0.1580(13) 0.1530(4) 0.042(3) Uani 1 1 d . . .
H42A H 0.0971 0.2330 0.1477 0.063 Uiso 1 1 calc R . .
H42B H 0.1514 0.1514 0.1861 0.063 Uiso 1 1 calc R . .
H42C H 0.1070 0.0745 0.1425 0.063 Uiso 1 1 calc R . .
C43 C 0.3908(7) 0.2414(12) 0.0548(5) 0.042(3) Uani 1 1 d . . .
H43A H 0.3728 0.2618 0.0219 0.051 Uiso 1 1 calc R . .
H43B H 0.4186 0.3210 0.0684 0.051 Uiso 1 1 calc R . .
C44 C 0.4307(7) -0.0013(11) 0.0658(4) 0.035(3) Uani 1 1 d . . .
H44 H 0.3823 -0.0357 0.0698 0.042 Uiso 1 1 calc R . .
C45 C 0.5499(6) 0.0098(12) 0.0582(4) 0.032(3) Uani 1 1 d . . .
C46 C 0.6255(7) -0.0106(12) 0.0575(4) 0.036(3) Uani 1 1 d . . .
H46 H 0.6474 -0.0968 0.0633 0.044 Uiso 1 1 calc R . .
C47 C 0.6693(7) 0.0975(13) 0.0481(5) 0.044(3) Uani 1 1 d . . .
H47 H 0.7218 0.0852 0.0468 0.053 Uiso 1 1 calc R . .
C48 C 0.6371(7) 0.2256(12) 0.0404(4) 0.041(3) Uani 1 1 d . . .
H48 H 0.6689 0.2980 0.0343 0.049 Uiso 1 1 calc R . .
C49 C 0.5619(7) 0.2504(11) 0.0414(4) 0.036(3) Uani 1 1 d . . .
H49 H 0.5402 0.3368 0.0355 0.044 Uiso 1 1 calc R . .
C50 C 0.5190(6) 0.1386(11) 0.0517(4) 0.030(2) Uani 1 1 d . . .
N5 N 0.0327(5) 0.5138(9) 0.0772(3) 0.034(2) Uani 1 1 d . . .
N6 N 0.0644(5) 0.3089(9) 0.0568(3) 0.032(2) Uani 1 1 d . . .
N7 N 0.4919(5) -0.0766(8) 0.0683(3) 0.0265(19) Uani 1 1 d . . .
N8 N 0.4430(5) 0.1287(9) 0.0569(3) 0.032(2) Uani 1 1 d . . .

loop_
_atom_site_aniso_label
_atom_site_aniso_U_11
_atom_site_aniso_U_22
_atom_site_aniso_U_33
_atom_site_aniso_U_23
_atom_site_aniso_U_13
_atom_site_aniso_U_12
Hg1 0.0361(3) 0.0254(2) 0.0407(3) 0.00222(19) 0.00451(19) 0.00130(19)
I1 0.0424(5) 0.0341(4) 0.0564(5) 0.0009(4) 0.0102(4) -0.0068(4)
I2 0.0382(5) 0.0381(5) 0.0710(6) 0.0123(4) 0.0075(4) 0.0069(4)
Hg2 0.0338(2) 0.0279(2) 0.0334(2) 0.00183(18) 0.00147(18) -0.00113(19)
I3 0.0589(5) 0.0333(4) 0.0299(4) -0.0011(3) -0.0020(3) 0.0123(4)
I4 0.0329(4) 0.0824(7) 0.0547(5) -0.0180(5) 0.0085(4) -0.0121(4)
C1 0.030(6) 0.055(8) 0.026(6) 0.009(5) 0.003(5) 0.002(6)
C2 0.039(7) 0.024(6) 0.032(6) -0.003(5) 0.014(5) -0.002(5)
C3 0.045(7) 0.038(7) 0.029(6) -0.003(5) 0.004(5) 0.003(6)
C4 0.055(9) 0.039(7) 0.053(8) 0.011(6) 0.025(7) 0.000(6)
C5 0.030(7) 0.052(8) 0.051(8) -0.001(6) 0.012(6) -0.004(6)
C6 0.037(7) 0.038(7) 0.036(6) 0.002(5) 0.002(5) 0.016(5)
C7 0.033(6) 0.017(5) 0.035(6) -0.001(4) 0.005(5) 0.001(4)
C8 0.043(8) 0.050(8) 0.045(7) 0.008(6) -0.003(6) -0.001(6)
C9 0.033(6) 0.030(6) 0.029(6) 0.010(5) -0.004(5) 0.006(5)
C10 0.040(7) 0.034(7) 0.045(7) 0.009(6) -0.009(6) -0.001(6)
C11 0.050(8) 0.027(6) 0.039(7) 0.003(5) -0.014(6) -0.005(6)
C12 0.049(8) 0.029(6) 0.034(6) 0.009(5) 0.002(5) 0.009(6)
C13 0.037(6) 0.024(6) 0.030(6) 0.008(5) 0.000(5) 0.004(5)
C14 0.035(7) 0.037(7) 0.036(6) 0.000(5) -0.012(5) 0.004(5)
C15 0.050(8) 0.055(9) 0.050(8) -0.003(7) 0.001(6) -0.008(7)
C16 0.057(8) 0.032(7) 0.053(8) 0.006(6) 0.013(6) -0.004(6)
C17 0.049(7) 0.037(7) 0.029(6) -0.001(5) 0.000(5) -0.003(6)
C18 0.062(8) 0.029(6) 0.021(5) 0.011(5) -0.003(5) 0.000(6)
C19 0.031(6) 0.042(7) 0.029(6) 0.004(5) -0.003(5) -0.005(5)
C20 0.028(6) 0.021(5) 0.026(5) -0.004(4) 0.004(4) 0.004(4)
C21 0.048(7) 0.043(7) 0.021(5) -0.002(5) 0.013(5) -0.001(6)
C22 0.031(7) 0.051(8) 0.051(8) -0.008(6) 0.015(6) -0.011(6)
C23 0.027(6) 0.055(8) 0.045(7) -0.011(6) 0.013(5) -0.003(6)
C24 0.041(7) 0.030(6) 0.052(8) -0.003(6) -0.004(6) 0.005(6)
C25 0.026(6) 0.031(6) 0.032(6) -0.001(5) 0.003(5) -0.001(5)
N1 0.031(5) 0.043(6) 0.035(5) -0.004(4) 0.010(4) 0.004(4)
N2 0.030(5) 0.043(6) 0.037(5) 0.005(5) 0.004(4) -0.004(4)
N3 0.038(6) 0.034(5) 0.036(5) 0.003(4) -0.005(4) -0.006(4)
N4 0.031(5) 0.032(5) 0.030(5) 0.006(4) 0.006(4) 0.000(4)
C26 0.029(6) 0.026(6) 0.036(6) -0.001(5) -0.002(5) -0.007(5)
C27 0.028(6) 0.026(6) 0.026(5) 0.006(4) -0.001(4) -0.003(5)
C28 0.042(7) 0.020(5) 0.033(6) 0.000(5) 0.009(5) -0.001(5)
C29 0.036(7) 0.030(6) 0.043(7) 0.007(5) -0.006(5) -0.007(5)
C30 0.028(6) 0.041(7) 0.047(7) 0.009(6) -0.006(5) 0.006(5)
C31 0.045(7) 0.027(6) 0.041(7) 0.005(5) 0.003(5) 0.007(5)
C32 0.030(6) 0.025(6) 0.030(6) 0.008(5) 0.001(5) 0.001(5)
C33 0.030(6) 0.024(6) 0.041(6) -0.003(5) 0.001(5) 0.005(5)
C34 0.035(6) 0.024(6) 0.040(6) 0.001(5) 0.005(5) 0.008(5)
C35 0.033(6) 0.022(5) 0.035(6) 0.001(5) 0.003(5) 0.005(5)
C36 0.032(6) 0.021(5) 0.045(7) 0.005(5) 0.003(5) 0.002(5)
C37 0.042(7) 0.028(6) 0.040(7) 0.008(5) -0.006(5) 0.008(5)
C38 0.058(8) 0.028(6) 0.033(6) 0.000(5) 0.003(6) -0.003(6)
C39 0.037(7) 0.025(6) 0.034(6) -0.001(5) 0.007(5) 0.000(5)
C40 0.037(7) 0.066(9) 0.044(7) 0.002(7) 0.004(6) 0.009(7)
C41 0.049(8) 0.051(8) 0.059(9) 0.005(7) -0.019(7) -0.006(7)
C42 0.052(8) 0.044(7) 0.032(6) -0.004(6) 0.012(6) -0.007(6)
C43 0.035(7) 0.030(6) 0.060(8) 0.014(6) -0.003(6) 0.009(5)
C44 0.036(7) 0.032(6) 0.035(6) 0.003(5) -0.001(5) 0.002(5)
C45 0.033(6) 0.036(6) 0.025(5) -0.005(5) 0.001(5) -0.001(5)
C46 0.042(7) 0.028(6) 0.039(7) -0.004(5) 0.009(5) -0.004(5)
C47 0.035(7) 0.038(7) 0.062(8) -0.011(6) 0.015(6) -0.004(6)
C48 0.043(7) 0.034(7) 0.045(7) -0.005(6) 0.006(6) -0.002(6)
C49 0.040(7) 0.026(6) 0.041(7) 0.001(5) -0.005(5) -0.007(5)
C50 0.029(6) 0.034(6) 0.025(5) -0.005(5) 0.002(4) 0.003(5)
N5 0.029(5) 0.029(5) 0.044(6) 0.009(4) -0.001(4) 0.000(4)
N6 0.038(5) 0.025(5) 0.033(5) 0.004(4) 0.007(4) 0.005(4)
N7 0.028(5) 0.020(4) 0.032(5) 0.000(4) 0.009(4) 0.003(4)
N8 0.025(5) 0.022(5) 0.046(6) 0.001(4) -0.001(4) -0.003(4)

loop_
_atom_type_symbol
_atom_type_description
_atom_type_scat_dispersion_real
_atom_type_scat_dispersion_imag
_atom_type_scat_source
C C 0.0033 0.0016 'International Tables Vol C Tables 4.2.6.8 and 6.1.1.4'
H H 0.0000 0.0000 'International Tables Vol C Tables 4.2.6.8 and 6.1.1.4'
N N 0.0061 0.0033 'International Tables Vol C Tables 4.2.6.8 and 6.1.1.4'
I I -0.4742 1.8119 'International Tables Vol C Tables 4.2.6.8 and 6.1.1.4'
Hg Hg -2.3894 9.2266 'International Tables Vol C Tables 4.2.6.8 and 6.1.1.4'

loop_
_geom_angle_atom_site_label_1
_geom_angle_atom_site_label_2
_geom_angle_atom_site_label_3
_geom_angle
_geom_angle_site_symmetry_1
_geom_angle_site_symmetry_3
_geom_angle_publ_flag
N7 Hg1 N1 83.9(3) 2_655 . ?
N7 Hg1 I2 106.8(2) 2_655 . ?
N1 Hg1 I2 109.4(2) . . ?
N7 Hg1 I1 113.8(2) 2_655 . ?
N1 Hg1 I1 99.5(2) . . ?
I2 Hg1 I1 132.03(3) . . ?
N5 Hg2 N3 95.8(3) . . ?
N5 Hg2 I3 115.2(2) . . ?
N3 Hg2 I3 103.0(2) . . ?
N5 Hg2 I4 106.8(2) . . ?
N3 Hg2 I4 98.6(2) . . ?
I3 Hg2 I4 129.90(4) . . ?
N1 C1 N2 113.2(10) . . ?
N2 C2 C7 106.4(9) . . ?
N2 C2 C3 132.9(11) . . ?
C7 C2 C3 120.7(10) . . ?
C4 C3 C2 118.4(11) . . ?
C3 C4 C5 120.2(11) . . ?
C6 C5 C4 121.7(11) . . ?
C7 C6 C5 117.2(11) . . ?
C6 C7 C2 121.8(10) . . ?
C6 C7 N1 129.3(10) . . ?
C2 C7 N1 108.9(9) . . ?
N2 C8 C9 112.4(10) . . ?
C14 C9 C10 119.4(11) . . ?
C14 C9 C8 121.7(11) . . ?
C10 C9 C8 118.8(11) . . ?
C11 C10 C9 117.8(11) . . ?
C11 C10 C15 119.3(12) . . ?
C9 C10 C15 122.8(12) . . ?
C10 C11 C12 124.1(12) . . ?
C11 C12 C13 118.7(11) . . ?
C11 C12 C16 119.4(11) . . ?
C13 C12 C16 121.9(11) . . ?
C12 C13 C14 118.4(11) . . ?
C12 C13 C18 119.2(10) . . ?
C14 C13 C18 122.3(10) . . ?
C13 C14 C9 121.3(11) . . ?
C13 C14 C17 120.4(11) . . ?
C9 C14 C17 118.4(11) . . ?
N4 C18 C13 110.2(9) . . ?
N3 C19 N4 112.8(10) . . ?
C21 C20 N4 131.1(10) . . ?
C21 C20 C25 124.1(10) . . ?
N4 C20 C25 104.7(9) . . ?
C20 C21 C22 115.1(11) . . ?
C23 C22 C21 121.5(11) . . ?
C24 C23 C22 123.8(12) . . ?
C23 C24 C25 116.2(12) . . ?
N3 C25 C24 132.1(11) . . ?
N3 C25 C20 108.6(9) . . ?
C24 C25 C20 119.3(10) . . ?
C1 N1 C7 105.4(9) . . ?
C1 N1 Hg1 122.9(7) . . ?
C7 N1 Hg1 130.1(7) . . ?
C1 N2 C2 106.2(9) . . ?
C1 N2 C8 127.9(10) . . ?
C2 N2 C8 125.6(10) . . ?
C19 N3 C25 106.4(9) . . ?
C19 N3 Hg2 119.0(8) . . ?
C25 N3 Hg2 131.8(7) . . ?
C19 N4 C20 107.4(9) . . ?
C19 N4 C18 128.5(9) . . ?
C20 N4 C18 124.1(9) . . ?
N5 C26 N6 114.0(10) . . ?
N6 C27 C32 106.2(9) . . ?
N6 C27 C28 132.1(10) . . ?
C32 C27 C28 121.7(10) . . ?
C29 C28 C27 116.5(10) . . ?
C28 C29 C30 122.2(11) . . ?
C31 C30 C29 121.5(11) . . ?
C30 C31 C32 117.2(11) . . ?
C27 C32 C31 120.8(10) . . ?
C27 C32 N5 108.5(9) . . ?
C31 C32 N5 130.7(10) . . ?
N6 C33 C34 113.6(9) . . ?
C35 C34 C39 119.5(10) . . ?
C35 C34 C33 122.3(10) . . ?
C39 C34 C33 118.2(10) . . ?
C34 C35 C36 120.6(10) . . ?
C34 C35 C40 120.2(10) . . ?
C36 C35 C40 119.1(10) . . ?
C35 C36 C37 119.3(10) . . ?
C35 C36 C43 121.4(10) . . ?
C37 C36 C43 119.2(10) . . ?
C38 C37 C36 118.9(11) . . ?
C38 C37 C41 119.8(11) . . ?
C36 C37 C41 121.3(11) . . ?
C37 C38 C39 121.7(11) . . ?
C38 C39 C34 119.9(11) . . ?
C38 C39 C42 119.1(10) . . ?
C34 C39 C42 121.0(10) . . ?
N8 C43 C36 114.4(9) . . ?
N7 C44 N8 113.8(10) . . ?
C46 C45 C50 120.3(11) . . ?
C46 C45 N7 131.8(11) . . ?
C50 C45 N7 107.7(9) . . ?
C45 C46 C47 118.2(11) . . ?
C46 C47 C48 120.8(12) . . ?
C49 C48 C47 122.8(12) . . ?
C48 C49 C50 115.1(11) . . ?
N8 C50 C45 106.9(10) . . ?
N8 C50 C49 130.3(10) . . ?
C45 C50 C49 122.7(10) . . ?
C26 N5 C32 105.0(9) . . ?
C26 N5 Hg2 125.1(7) . . ?
C32 N5 Hg2 129.8(7) . . ?
C26 N6 C27 106.3(9) . . ?
C26 N6 C33 128.7(9) . . ?
C27 N6 C33 124.8(9) . . ?
C44 N7 C45 105.4(9) . . ?
C44 N7 Hg1 126.7(7) . 2_645 ?
C45 N7 Hg1 127.2(7) . 2_645 ?
C44 N8 C50 106.1(9) . . ?
C44 N8 C43 129.3(10) . . ?
C50 N8 C43 124.6(9) . . ?

loop_
_geom_bond_atom_site_label_1
_geom_bond_atom_site_label_2
_geom_bond_distance
_geom_bond_site_symmetry_2
_geom_bond_publ_flag
Hg1 N7 2.311(8) 2_655 ?
Hg1 N1 2.416(9) . ?
Hg1 I2 2.6546(9) . ?
Hg1 I1 2.6827(9) . ?
Hg2 N5 2.300(10) . ?
Hg2 N3 2.391(10) . ?
Hg2 I3 2.6693(9) . ?
Hg2 I4 2.6726(10) . ?
C1 N1 1.308(14) . ?
C1 N2 1.370(14) . ?
C2 N2 1.377(14) . ?
C2 C7 1.394(15) . ?
C2 C3 1.404(15) . ?
C3 C4 1.350(17) . ?
C4 C5 1.432(18) . ?
C5 C6 1.377(17) . ?
C6 C7 1.372(15) . ?
C7 N1 1.398(14) . ?
C8 N2 1.459(15) . ?
C8 C9 1.498(17) . ?
C9 C14 1.402(16) . ?
C9 C10 1.409(16) . ?
C10 C11 1.355(18) . ?
C10 C15 1.488(17) . ?
C11 C12 1.390(17) . ?
C12 C13 1.396(16) . ?
C12 C16 1.534(17) . ?
C13 C14 1.402(16) . ?
C13 C18 1.501(16) . ?
C14 C17 1.521(16) . ?
C18 N4 1.491(13) . ?
C19 N3 1.311(14) . ?
C19 N4 1.354(14) . ?
C20 C21 1.373(15) . ?
C20 N4 1.394(13) . ?
C20 C25 1.420(14) . ?
C21 C22 1.388(17) . ?
C22 C23 1.386(18) . ?
C23 C24 1.372(17) . ?
C24 C25 1.394(15) . ?
C25 N3 1.390(14) . ?
C26 N5 1.311(14) . ?
C26 N6 1.340(13) . ?
C27 N6 1.386(13) . ?
C27 C32 1.393(15) . ?
C27 C28 1.393(15) . ?
C28 C29 1.370(16) . ?
C29 C30 1.399(17) . ?
C30 C31 1.363(16) . ?
C31 C32 1.399(15) . ?
C32 N5 1.400(14) . ?
C33 N6 1.457(13) . ?
C33 C34 1.506(15) . ?
C34 C35 1.385(15) . ?
C34 C39 1.392(15) . ?
C35 C36 1.406(15) . ?
C35 C40 1.528(16) . ?
C36 C37 1.410(16) . ?
C36 C43 1.509(16) . ?
C37 C38 1.378(17) . ?
C37 C41 1.508(16) . ?
C38 C39 1.384(16) . ?
C39 C42 1.509(16) . ?
C43 N8 1.455(14) . ?
C44 N7 1.318(14) . ?
C44 N8 1.346(14) . ?
C45 C46 1.367(16) . ?
C45 C50 1.401(16) . ?
C45 N7 1.406(14) . ?
C46 C47 1.380(16) . ?
C47 C48 1.406(17) . ?
C48 C49 1.366(17) . ?
C49 C50 1.408(15) . ?
C50 N8 1.387(14) . ?
N7 Hg1 2.311(8) 2_645 ?

loop_
_geom_torsion_atom_site_label_1
_geom_torsion_atom_site_label_2
_geom_torsion_atom_site_label_3
_geom_torsion_atom_site_label_4
_geom_torsion
_geom_torsion_site_symmetry_1
_geom_torsion_site_symmetry_2
_geom_torsion_site_symmetry_3
_geom_torsion_site_symmetry_4
_geom_torsion_publ_flag
N2 C2 C3 C4 178.2(12) . . . . ?
C7 C2 C3 C4 -2.8(17) . . . . ?
C2 C3 C4 C5 0.8(18) . . . . ?
C3 C4 C5 C6 0(2) . . . . ?
C4 C5 C6 C7 1.0(19) . . . . ?
C5 C6 C7 C2 -3.0(17) . . . . ?
C5 C6 C7 N1 -179.0(11) . . . . ?
N2 C2 C7 C6 -176.7(10) . . . . ?
C3 C2 C7 C6 4.0(17) . . . . ?
N2 C2 C7 N1 -0.1(12) . . . . ?
C3 C2 C7 N1 -179.3(10) . . . . ?
N2 C8 C9 C14 -113.5(12) . . . . ?
N2 C8 C9 C10 70.1(14) . . . . ?
C14 C9 C10 C11 -3.6(16) . . . . ?
C8 C9 C10 C11 172.9(10) . . . . ?
C14 C9 C10 C15 173.8(11) . . . . ?
C8 C9 C10 C15 -9.7(17) . . . . ?
C9 C10 C11 C12 -1.0(18) . . . . ?
C15 C10 C11 C12 -178.6(11) . . . . ?
C10 C11 C12 C13 4.9(17) . . . . ?
C10 C11 C12 C16 -172.1(11) . . . . ?
C11 C12 C13 C14 -3.9(16) . . . . ?
C16 C12 C13 C14 173.0(10) . . . . ?
C11 C12 C13 C18 178.1(10) . . . . ?
C16 C12 C13 C18 -5.0(16) . . . . ?
C12 C13 C14 C9 -0.6(16) . . . . ?
C18 C13 C14 C9 177.4(10) . . . . ?
C12 C13 C14 C17 178.7(10) . . . . ?
C18 C13 C14 C17 -3.3(16) . . . . ?
C10 C9 C14 C13 4.4(16) . . . . ?
C8 C9 C14 C13 -172.0(10) . . . . ?
C10 C9 C14 C17 -174.9(10) . . . . ?
C8 C9 C14 C17 8.7(16) . . . . ?
C12 C13 C18 N4 106.1(11) . . . . ?
C14 C13 C18 N4 -71.8(13) . . . . ?
N4 C20 C21 C22 178.6(11) . . . . ?
C25 C20 C21 C22 0.4(17) . . . . ?
C20 C21 C22 C23 -1.1(18) . . . . ?
C21 C22 C23 C24 0(2) . . . . ?
C22 C23 C24 C25 2.2(19) . . . . ?
C23 C24 C25 N3 178.2(12) . . . . ?
C23 C24 C25 C20 -2.8(16) . . . . ?
C21 C20 C25 N3 -179.1(10) . . . . ?
N4 C20 C25 N3 2.3(12) . . . . ?
C21 C20 C25 C24 1.7(17) . . . . ?
N4 C20 C25 C24 -176.9(10) . . . . ?
N2 C1 N1 C7 -1.0(14) . . . . ?
N2 C1 N1 Hg1 165.8(7) . . . . ?
C6 C7 N1 C1 177.0(12) . . . . ?
C2 C7 N1 C1 0.6(12) . . . . ?
C6 C7 N1 Hg1 11.5(17) . . . . ?
C2 C7 N1 Hg1 -164.9(7) . . . . ?
N7 Hg1 N1 C1 -84.9(10) 2_655 . . . ?
I2 Hg1 N1 C1 169.4(9) . . . . ?
I1 Hg1 N1 C1 28.3(10) . . . . ?
N7 Hg1 N1 C7 78.3(9) 2_655 . . . ?
I2 Hg1 N1 C7 -27.4(10) . . . . ?
I1 Hg1 N1 C7 -168.5(9) . . . . ?
N1 C1 N2 C2 1.0(14) . . . . ?
N1 C1 N2 C8 -173.5(11) . . . . ?
C7 C2 N2 C1 -0.5(12) . . . . ?
C3 C2 N2 C1 178.6(12) . . . . ?
C7 C2 N2 C8 174.1(11) . . . . ?
C3 C2 N2 C8 -7(2) . . . . ?
C9 C8 N2 C1 31.5(18) . . . . ?
C9 C8 N2 C2 -142.0(11) . . . . ?
N4 C19 N3 C25 1.1(14) . . . . ?
N4 C19 N3 Hg2 -162.1(7) . . . . ?
C24 C25 N3 C19 177.0(13) . . . . ?
C20 C25 N3 C19 -2.1(13) . . . . ?
C24 C25 N3 Hg2 -22.9(19) . . . . ?
C20 C25 N3 Hg2 158.0(7) . . . . ?
N5 Hg2 N3 C19 98.4(9) . . . . ?
I3 Hg2 N3 C19 -144.1(8) . . . . ?
I4 Hg2 N3 C19 -9.6(9) . . . . ?
N5 Hg2 N3 C25 -59.7(10) . . . . ?
I3 Hg2 N3 C25 57.8(10) . . . . ?
I4 Hg2 N3 C25 -167.7(10) . . . . ?
N3 C19 N4 C20 0.4(13) . . . . ?
N3 C19 N4 C18 -177.8(11) . . . . ?
C21 C20 N4 C19 179.9(12) . . . . ?
C25 C20 N4 C19 -1.6(11) . . . . ?
C21 C20 N4 C18 -1.9(18) . . . . ?
C25 C20 N4 C18 176.6(10) . . . . ?
C13 C18 N4 C19 1.3(16) . . . . ?
C13 C18 N4 C20 -176.6(9) . . . . ?
N6 C27 C28 C29 -178.1(11) . . . . ?
C32 C27 C28 C29 0.8(16) . . . . ?
C27 C28 C29 C30 -1.9(17) . . . . ?
C28 C29 C30 C31 1.5(19) . . . . ?
C29 C30 C31 C32 0.2(18) . . . . ?
N6 C27 C32 C31 180.0(10) . . . . ?
C28 C27 C32 C31 0.8(16) . . . . ?
N6 C27 C32 N5 0.4(11) . . . . ?
C28 C27 C32 N5 -178.7(9) . . . . ?
C30 C31 C32 C27 -1.3(16) . . . . ?
C30 C31 C32 N5 178.2(11) . . . . ?
N6 C33 C34 C35 -102.4(12) . . . . ?
N6 C33 C34 C39 77.8(13) . . . . ?
C39 C34 C35 C36 -0.6(16) . . . . ?
C33 C34 C35 C36 179.7(10) . . . . ?
C39 C34 C35 C40 -178.9(11) . . . . ?
C33 C34 C35 C40 1.3(16) . . . . ?
C34 C35 C36 C37 -1.1(16) . . . . ?
C40 C35 C36 C37 177.3(11) . . . . ?
C34 C35 C36 C43 -178.5(10) . . . . ?
C40 C35 C36 C43 -0.1(16) . . . . ?
C35 C36 C37 C38 2.2(17) . . . . ?
C43 C36 C37 C38 179.6(10) . . . . ?
C35 C36 C37 C41 -176.5(11) . . . . ?
C43 C36 C37 C41 0.9(17) . . . . ?
C36 C37 C38 C39 -1.7(17) . . . . ?
C41 C37 C38 C39 177.1(11) . . . . ?
C37 C38 C39 C34 0.0(17) . . . . ?
C37 C38 C39 C42 179.5(11) . . . . ?
C35 C34 C39 C38 1.1(16) . . . . ?
C33 C34 C39 C38 -179.1(10) . . . . ?
C35 C34 C39 C42 -178.4(10) . . . . ?
C33 C34 C39 C42 1.4(16) . . . . ?
C35 C36 C43 N8 -113.8(12) . . . . ?
C37 C36 C43 N8 68.8(14) . . . . ?
C50 C45 C46 C47 -2.9(16) . . . . ?
N7 C45 C46 C47 -177.2(11) . . . . ?
C45 C46 C47 C48 1.3(18) . . . . ?
C46 C47 C48 C49 -1(2) . . . . ?
C47 C48 C49 C50 1.4(18) . . . . ?
C46 C45 C50 N8 -176.7(10) . . . . ?
N7 C45 C50 N8 -1.1(11) . . . . ?
C46 C45 C50 C49 4.0(16) . . . . ?
N7 C45 C50 C49 179.5(9) . . . . ?
C48 C49 C50 N8 177.7(11) . . . . ?
C48 C49 C50 C45 -3.0(16) . . . . ?
N6 C26 N5 C32 0.3(13) . . . . ?
N6 C26 N5 Hg2 177.1(7) . . . . ?
C27 C32 N5 C26 -0.5(12) . . . . ?
C31 C32 N5 C26 -180.0(12) . . . . ?
C27 C32 N5 Hg2 -177.0(7) . . . . ?
C31 C32 N5 Hg2 3.4(17) . . . . ?
N3 Hg2 N5 C26 -92.0(9) . . . . ?
I3 Hg2 N5 C26 160.8(8) . . . . ?
I4 Hg2 N5 C26 8.9(9) . . . . ?
N3 Hg2 N5 C32 84.0(9) . . . . ?
I3 Hg2 N5 C32 -23.3(10) . . . . ?
I4 Hg2 N5 C32 -175.2(8) . . . . ?
N5 C26 N6 C27 -0.1(13) . . . . ?
N5 C26 N6 C33 -175.2(10) . . . . ?
C32 C27 N6 C26 -0.2(11) . . . . ?
C28 C27 N6 C26 178.8(11) . . . . ?
C32 C27 N6 C33 175.2(10) . . . . ?
C28 C27 N6 C33 -5.8(18) . . . . ?
C34 C33 N6 C26 0.4(16) . . . . ?
C34 C33 N6 C27 -173.9(9) . . . . ?
N8 C44 N7 C45 -2.7(12) . . . . ?
N8 C44 N7 Hg1 168.6(7) . . . 2_645 ?
C46 C45 N7 C44 177.1(12) . . . . ?
C50 C45 N7 C44 2.2(11) . . . . ?
C46 C45 N7 Hg1 5.8(16) . . . 2_645 ?
C50 C45 N7 Hg1 -169.0(7) . . . 2_645 ?
N7 C44 N8 C50 2.0(13) . . . . ?
N7 C44 N8 C43 -175.5(11) . . . . ?
C45 C50 N8 C44 -0.4(12) . . . . ?
C49 C50 N8 C44 178.9(11) . . . . ?
C45 C50 N8 C43 177.2(10) . . . . ?
C49 C50 N8 C43 -3.5(18) . . . . ?
C36 C43 N8 C44 20.5(18) . . . . ?
C36 C43 N8 C50 -156.6(10) . . . . ?
